data_2013506
loop_
_publ_author_name
'Bowes, Katharine F.'
'Ferguson, George'
'Lough, Alan J.'
'Glidewell, Christopher'

_publ_section_title
;
 1,4,8,11-Tetraazoniacyclotetradecane tetrakis(phenylphosphonate)
 dihydrate forms hydrogen-bonded sheets
;
_journal_issue 8
_journal_name_full 'Acta Crystallographica Section C'
_journal_page_first o461
_journal_page_last o463
_journal_paper_doi 10.1107/S010827010301182X
_journal_volume 59
_journal_year 2003
_chemical_formula_iupac 'C10 H28 N4 4+, 4C6 H6 O3 P 1-, 2H2 O'
_chemical_formula_moiety 'C10 H28 N4 4+, 4C6 H6 O3 P 1-, 2H2 O'
_chemical_formula_sum 'C34 H56 N4 O14 P4'
_chemical_formula_weight 868.71
_chemical_name_systematic
;
1,4,8,11-Tetraazoniacyclotetradecane tetrakis-phenylphosphonate
dihydrate
;
_space_group_IT_number 14
_symmetry_cell_setting monoclinic
_symmetry_space_group_name_Hall '-P 2yn'
_symmetry_space_group_name_H-M 'P 1 21/n 1'
_atom_sites_solution_hydrogens geom
_atom_sites_solution_primary direct
_atom_sites_solution_secondary difmap
_cell_angle_alpha 90.00
_cell_angle_beta 90.5130(11)
_cell_angle_gamma 90.00
_cell_formula_units_Z 2
_cell_length_a 13.0678(3)
_cell_length_b 8.7475(2)
_cell_length_c 17.6106(5)
_cell_measurement_reflns_used 4536
_cell_measurement_temperature 150.0(10)
_cell_measurement_theta_max 27.42
_cell_measurement_theta_min 2.60
_cell_volume 2013.00(9)
_computing_cell_refinement 'DENZO--SMN (Otwinowski & Minor, 1997)'
_computing_data_collection 'KappaCCD Server Software (Nonius, 1997)'
_computing_data_reduction DENZO--SMN
_computing_molecular_graphics 'PLATON (Spek, 2003)'
_computing_publication_material 'SHELXL97 and PRPKAPPA (Ferguson, 1999)'
_computing_structure_refinement 'SHELXL97 (Sheldrick, 1997)'
_computing_structure_solution 'SHELXS97 (Sheldrick, 1997)'
_diffrn_ambient_temperature 150.0(10)
_diffrn_measured_fraction_theta_full 0.990
_diffrn_measured_fraction_theta_max 0.990
_diffrn_measurement_device_type 'Nonius KappaCCD'
_diffrn_measurement_method '\f scans, and \w scans with \k offsets'
_diffrn_radiation_monochromator graphite
_diffrn_radiation_source 'fine-focus sealed X-ray tube'
_diffrn_radiation_type 'Mo K\a'
_diffrn_radiation_wavelength 0.71073
_diffrn_reflns_av_R_equivalents 0.042
_diffrn_reflns_av_sigmaI/netI 0.0501
_diffrn_reflns_limit_h_max 16
_diffrn_reflns_limit_h_min -16
_diffrn_reflns_limit_k_max 11
_diffrn_reflns_limit_k_min -11
_diffrn_reflns_limit_l_max 22
_diffrn_reflns_limit_l_min -21
_diffrn_reflns_number 14531
_diffrn_reflns_theta_full 27.40
_diffrn_reflns_theta_max 27.40
_diffrn_reflns_theta_min 2.60
_diffrn_standards_decay_% 0
_exptl_absorpt_coefficient_mu 0.258
_exptl_absorpt_correction_T_max 0.978
_exptl_absorpt_correction_T_min 0.936
_exptl_absorpt_correction_type multi-scan
_exptl_absorpt_process_details 'DENZO--SMN (Otwinowski & Minor, 1997)'
_exptl_crystal_colour colourless
_exptl_crystal_density_diffrn 1.433
_exptl_crystal_density_method 'not measured'
_exptl_crystal_description needle
_exptl_crystal_F_000 920
_exptl_crystal_size_max 0.24
_exptl_crystal_size_mid 0.14
_exptl_crystal_size_min 0.08
_refine_diff_density_max 0.279
_refine_diff_density_min -0.379
_refine_ls_extinction_coef 0.0054(9)
_refine_ls_extinction_expression Fc^*^=kFc[1+0.001xFc^2^\l^3^/sin(2\q)]^-1/4^
_refine_ls_extinction_method SHELXL97
_refine_ls_goodness_of_fit_ref 1.043
_refine_ls_hydrogen_treatment mixed
_refine_ls_matrix_type full
_refine_ls_number_parameters 265
_refine_ls_number_reflns 4536
_refine_ls_number_restraints 2
_refine_ls_restrained_S_all 1.043
_refine_ls_R_factor_all 0.0415
_refine_ls_R_factor_gt 0.0328
_refine_ls_shift/su_max 0.001
_refine_ls_shift/su_mean 0.000
_refine_ls_structure_factor_coef Fsqd
_refine_ls_weighting_details 'w=1/[\s^2^(Fo^2^)+(0.0223P)^2^+0.9176P] where P=(Fo^2^+2Fc^2^)/3'
_refine_ls_weighting_scheme calc
_refine_ls_wR_factor_gt 0.0802
_refine_ls_wR_factor_ref 0.0852
_reflns_number_gt 3866
_reflns_number_total 4536
_reflns_threshold_expression I>2\s(I)
_cod_data_source_file sk1643.cif
_cod_data_source_block I
_cod_depositor_comments
;
The following automatic conversions were performed:

'_exptl_absorpt_correction_type' value 'Multi-scan' changed to
'multi-scan' according to
/home/saulius/struct/CIF-dictionaries/cif_core.dic dictionary named
'cif_core.dic' version 2.4.1 from 2010-06-29.

Automatic conversion script
Id: cif_fix_values 1715 2011-07-08 13:25:40Z adriana 
;
_cod_original_sg_symbol_H-M 'P 21/n'
_cod_database_code 2013506
_cod_database_fobs_code 2013506

loop_
_symmetry_equiv_pos_as_xyz
'x, y, z'
'-x+1/2, y+1/2, -z+1/2'
'-x, -y, -z'
'x-1/2, -y-1/2, z-1/2'

loop_
_atom_site_label
_atom_site_fract_x
_atom_site_fract_y
_atom_site_fract_z
_atom_site_U_iso_or_equiv
_atom_site_adp_type
_atom_site_calc_flag
_atom_site_refinement_flags
_atom_site_occupancy
_atom_site_disorder_assembly
_atom_site_disorder_group
_atom_site_type_symbol
N1 0.62642(9) 0.71881(13) 0.45144(6) 0.0149(2) Uani d . 1 . . N
C2 0.59718(11) 0.61896(16) 0.38599(8) 0.0166(3) Uani d . 1 . . C
C3 0.50034(11) 0.67048(16) 0.34525(8) 0.0168(3) Uani d . 1 . . C
N4 0.40398(9) 0.65807(13) 0.39086(7) 0.0159(3) Uani d . 1 . . N
C5 0.38158(12) 0.49889(16) 0.41633(8) 0.0184(3) Uani d . 1 . . C
C6 0.29075(11) 0.49181(17) 0.46994(8) 0.0177(3) Uani d . 1 . . C
C7 0.28021(11) 0.33362(17) 0.50612(8) 0.0182(3) Uani d . 1 . . C
P1 0.42889(3) 0.87574(4) 0.59763(2) 0.01367(10) Uani d . 1 . . P
O11 0.52361(8) 0.97720(11) 0.62062(6) 0.0189(2) Uani d . 1 . . O
O12 0.45679(8) 0.75877(11) 0.53800(6) 0.0172(2) Uani d . 1 . . O
O13 0.34377(8) 0.98393(11) 0.57652(6) 0.0177(2) Uani d . 1 . . O
C11 0.39226(11) 0.77250(16) 0.68204(8) 0.0170(3) Uani d . 1 . . C
C12 0.46419(13) 0.73172(18) 0.73713(9) 0.0229(3) Uani d . 1 . . C
C13 0.43518(15) 0.6471(2) 0.80041(10) 0.0305(4) Uani d . 1 . . C
C14 0.33430(15) 0.6028(2) 0.80902(10) 0.0336(4) Uani d . 1 . . C
C15 0.26205(14) 0.64141(19) 0.75436(10) 0.0315(4) Uani d . 1 . . C
C16 0.29046(13) 0.72661(18) 0.69122(9) 0.0242(3) Uani d . 1 . . C
P2 0.78926(3) 0.84557(4) 0.70493(2) 0.01467(11) Uani d . 1 . . P
O21 0.83385(8) 1.00470(11) 0.72989(6) 0.0203(2) Uani d . 1 . . O
O22 0.77139(8) 0.74978(11) 0.77528(6) 0.0195(2) Uani d . 1 . . O
O23 0.69941(8) 0.86462(12) 0.65202(6) 0.0208(2) Uani d . 1 . . O
C21 0.89325(11) 0.76082(16) 0.65267(8) 0.0170(3) Uani d . 1 . . C
C22 0.93547(12) 0.83875(19) 0.59106(9) 0.0244(3) Uani d . 1 . . C
C23 1.01423(14) 0.7743(2) 0.54972(10) 0.0334(4) Uani d . 1 . . C
C24 1.05121(15) 0.6315(2) 0.56891(11) 0.0401(5) Uani d . 1 . . C
C25 1.01035(16) 0.5527(2) 0.62919(11) 0.0407(5) Uani d . 1 . . C
C26 0.93144(13) 0.61673(19) 0.67136(10) 0.0274(4) Uani d . 1 . . C
O3 0.23982(10) 0.86861(14) 0.44897(7) 0.0294(3) Uani d D 1 . . O
H1A 0.5725 0.7231 0.4846 0.018 Uiso calc R 1 . . H
H1B 0.6376 0.8163 0.4337 0.018 Uiso calc R 1 . . H
H2A 0.5873 0.5133 0.4046 0.020 Uiso calc R 1 . . H
H2B 0.6541 0.6174 0.3493 0.020 Uiso calc R 1 . . H
H3A 0.5091 0.7783 0.3296 0.020 Uiso calc R 1 . . H
H3B 0.4919 0.6087 0.2985 0.020 Uiso calc R 1 . . H
H4A 0.4097 0.7202 0.4328 0.019 Uiso calc R 1 . . H
H4B 0.3498 0.6930 0.3620 0.019 Uiso calc R 1 . . H
H5A 0.4428 0.4566 0.4424 0.022 Uiso calc R 1 . . H
H5B 0.3671 0.4344 0.3713 0.022 Uiso calc R 1 . . H
H6A 0.2272 0.5165 0.4414 0.021 Uiso calc R 1 . . H
H6B 0.2997 0.5694 0.5104 0.021 Uiso calc R 1 . . H
H7A 0.2217 0.3353 0.5415 0.022 Uiso calc R 1 . . H
H7B 0.2642 0.2584 0.4657 0.022 Uiso calc R 1 . . H
H11 0.5737 0.9205 0.6311 0.028 Uiso calc R 1 . . H
H12 0.5336 0.7618 0.7316 0.028 Uiso calc R 1 . . H
H13 0.4848 0.6197 0.8377 0.037 Uiso calc R 1 . . H
H14 0.3146 0.5459 0.8525 0.040 Uiso calc R 1 . . H
H15 0.1930 0.6097 0.7599 0.038 Uiso calc R 1 . . H
H16 0.2405 0.7538 0.6541 0.029 Uiso calc R 1 . . H
H21 0.7880 1.0717 0.7260 0.030 Uiso calc R 1 . . H
H22 0.9099 0.9368 0.5774 0.029 Uiso calc R 1 . . H
H23 1.0427 0.8283 0.5082 0.040 Uiso calc R 1 . . H
H24 1.1051 0.5874 0.5404 0.048 Uiso calc R 1 . . H
H25 1.0360 0.4543 0.6420 0.049 Uiso calc R 1 . . H
H26 0.9036 0.5620 0.7130 0.033 Uiso calc R 1 . . H
H31 0.2696(17) 0.906(3) 0.4898(12) 0.048(6) Uiso d D 1 . . H
H32 0.260(2) 0.940(3) 0.4156(14) 0.072(8) Uiso d D 1 . . H

loop_
_atom_site_aniso_label
_atom_site_aniso_U_11
_atom_site_aniso_U_22
_atom_site_aniso_U_33
_atom_site_aniso_U_12
_atom_site_aniso_U_13
_atom_site_aniso_U_23
N1 0.0169(6) 0.0122(6) 0.0155(6) -0.0006(4) 0.0012(5) -0.0010(4)
C2 0.0183(7) 0.0161(7) 0.0154(7) 0.0010(5) 0.0006(5) -0.0049(5)
C3 0.0206(7) 0.0163(7) 0.0136(7) 0.0009(5) 0.0014(6) -0.0001(5)
N4 0.0186(6) 0.0148(6) 0.0142(6) 0.0032(5) -0.0013(5) -0.0007(4)
C5 0.0231(8) 0.0138(7) 0.0184(7) 0.0026(6) 0.0033(6) 0.0019(5)
C6 0.0170(7) 0.0190(7) 0.0172(7) 0.0023(6) 0.0001(6) 0.0005(5)
C7 0.0153(7) 0.0202(7) 0.0191(7) -0.0015(6) -0.0016(6) -0.0002(6)
P1 0.01499(19) 0.01147(18) 0.01458(18) 0.00135(13) 0.00202(14) -0.00010(12)
O11 0.0162(5) 0.0149(5) 0.0256(5) -0.0002(4) -0.0001(4) -0.0004(4)
O12 0.0200(5) 0.0158(5) 0.0158(5) 0.0032(4) 0.0013(4) -0.0018(4)
O13 0.0170(5) 0.0145(5) 0.0215(5) 0.0029(4) 0.0012(4) 0.0015(4)
C11 0.0208(7) 0.0117(7) 0.0185(7) 0.0017(5) 0.0055(6) -0.0022(5)
C12 0.0260(8) 0.0222(8) 0.0206(7) 0.0041(6) 0.0045(6) 0.0026(6)
C13 0.0393(10) 0.0295(9) 0.0230(8) 0.0082(7) 0.0069(7) 0.0079(7)
C14 0.0486(11) 0.0235(9) 0.0289(9) 0.0046(8) 0.0193(8) 0.0079(7)
C15 0.0314(9) 0.0232(9) 0.0401(10) -0.0029(7) 0.0183(8) 0.0023(7)
C16 0.0245(8) 0.0193(8) 0.0289(8) 0.0001(6) 0.0054(7) 0.0004(6)
P2 0.01505(19) 0.01382(19) 0.01513(19) -0.00047(13) -0.00098(14) -0.00014(13)
O21 0.0189(5) 0.0137(5) 0.0282(6) 0.0011(4) -0.0034(4) -0.0017(4)
O22 0.0239(6) 0.0185(5) 0.0162(5) -0.0042(4) -0.0004(4) 0.0010(4)
O23 0.0176(5) 0.0253(6) 0.0194(5) 0.0020(4) -0.0035(4) -0.0012(4)
C21 0.0161(7) 0.0178(7) 0.0172(7) -0.0010(5) -0.0014(6) -0.0026(5)
C22 0.0244(8) 0.0242(8) 0.0246(8) -0.0005(6) 0.0035(6) 0.0020(6)
C23 0.0301(10) 0.0402(10) 0.0300(9) -0.0008(8) 0.0096(7) 0.0003(7)
C24 0.0299(10) 0.0500(12) 0.0406(11) 0.0142(9) 0.0112(8) -0.0088(9)
C25 0.0445(11) 0.0338(10) 0.0440(11) 0.0211(9) 0.0060(9) 0.0007(8)
C26 0.0306(9) 0.0243(8) 0.0272(8) 0.0084(7) 0.0021(7) 0.0012(6)
O3 0.0341(7) 0.0299(7) 0.0242(6) 0.0011(5) -0.0043(5) 0.0017(5)

loop_
_atom_type_symbol
_atom_type_description
_atom_type_scat_dispersion_real
_atom_type_scat_dispersion_imag
_atom_type_scat_source
C C 0.0033 0.0016 'International Tables Vol C Tables 4.2.6.8 and 6.1.1.4'
H H 0.0000 0.0000 'International Tables Vol C Tables 4.2.6.8 and 6.1.1.4'
N N 0.0061 0.0033 'International Tables Vol C Tables 4.2.6.8 and 6.1.1.4'
O O 0.0106 0.0060 'International Tables Vol C Tables 4.2.6.8 and 6.1.1.4'
P P 0.1023 0.0942 'International Tables Vol C Tables 4.2.6.8 and 6.1.1.4'

loop_
_geom_angle_atom_site_label_1
_geom_angle_atom_site_label_2
_geom_angle_atom_site_label_3
_geom_angle_site_symmetry_1
_geom_angle_site_symmetry_3
_geom_angle
_geom_angle_publ_flag
C2 N1 C7 . 3_666 114.07(11) no
C2 N1 H1A . . 108.7 no
C7 N1 H1A 3_666 . 108.7 no
C2 N1 H1B . . 108.7 no
C7 N1 H1B 3_666 . 108.7 no
H1A N1 H1B . . 107.6 no
N1 C2 C3 . . 113.44(11) no
N1 C2 H2A . . 108.9 no
C3 C2 H2A . . 108.9 no
N1 C2 H2B . . 108.9 no
C3 C2 H2B . . 108.9 no
H2A C2 H2B . . 107.7 no
N4 C3 C2 . . 115.14(11) no
N4 C3 H3A . . 108.5 no
C2 C3 H3A . . 108.5 no
N4 C3 H3B . . 108.5 no
C2 C3 H3B . . 108.5 no
H3A C3 H3B . . 107.5 no
C5 N4 C3 . . 113.28(11) no
C5 N4 H4A . . 108.9 no
C3 N4 H4A . . 108.9 no
C5 N4 H4B . . 108.9 no
C3 N4 H4B . . 108.9 no
H4A N4 H4B . . 107.7 no
N4 C5 C6 . . 112.32(12) no
N4 C5 H5A . . 109.1 no
C6 C5 H5A . . 109.1 no
N4 C5 H5B . . 109.1 no
C6 C5 H5B . . 109.1 no
H5A C5 H5B . . 107.9 no
C5 C6 C7 . . 111.59(12) no
C5 C6 H6A . . 109.3 no
C7 C6 H6A . . 109.3 no
C5 C6 H6B . . 109.3 no
C7 C6 H6B . . 109.3 no
H6A C6 H6B . . 108.0 no
N1 C7 C6 3_666 . 114.14(12) no
N1 C7 H7A 3_666 . 108.7 no
C6 C7 H7A . . 108.7 no
N1 C7 H7B 3_666 . 108.7 no
C6 C7 H7B . . 108.7 no
H7A C7 H7B . . 107.6 no
O13 P1 O12 . . 115.85(6) no
O13 P1 O11 . . 106.68(6) no
O12 P1 O11 . . 111.48(6) no
O13 P1 C11 . . 108.47(6) no
O12 P1 C11 . . 107.47(6) no
O11 P1 C11 . . 106.49(6) no
P1 O11 H11 . . 109.5 no
C12 C11 C16 . . 118.86(14) no
C12 C11 P1 . . 121.29(12) no
C16 C11 P1 . . 119.80(12) no
C11 C12 C13 . . 120.46(16) no
C11 C12 H12 . . 119.8 no
C13 C12 H12 . . 119.8 no
C14 C13 C12 . . 120.18(16) no
C14 C13 H13 . . 119.9 no
C12 C13 H13 . . 119.9 no
C13 C14 C15 . . 120.01(16) no
C13 C14 H14 . . 120.0 no
C15 C14 H14 . . 120.0 no
C14 C15 C16 . . 120.07(16) no
C14 C15 H15 . . 120.0 no
C16 C15 H15 . . 120.0 no
C15 C16 C11 . . 120.41(15) no
C15 C16 H16 . . 119.8 no
C11 C16 H16 . . 119.8 no
O23 P2 O22 . . 116.31(6) no
O23 P2 O21 . . 111.19(6) no
O22 P2 O21 . . 108.71(6) no
O23 P2 C21 . . 108.48(6) no
O22 P2 C21 . . 108.16(6) no
O21 P2 C21 . . 103.14(6) no
P2 O21 H21 . . 109.5 no
C26 C21 C22 . . 118.75(14) no
C26 C21 P2 . . 121.33(12) no
C22 C21 P2 . . 119.91(11) no
C23 C22 C21 . . 120.59(16) no
C23 C22 H22 . . 119.7 no
C21 C22 H22 . . 119.7 no
C24 C23 C22 . . 119.99(17) no
C24 C23 H23 . . 120.0 no
C22 C23 H23 . . 120.0 no
C25 C24 C23 . . 120.29(17) no
C25 C24 H24 . . 119.9 no
C23 C24 H24 . . 119.9 no
C24 C25 C26 . . 120.20(17) no
C24 C25 H25 . . 119.9 no
C26 C25 H25 . . 119.9 no
C25 C26 C21 . . 120.18(17) no
C25 C26 H26 . . 119.9 no
C21 C26 H26 . . 119.9 no
H31 O3 H32 . . 99(2) no

loop_
_geom_bond_atom_site_label_1
_geom_bond_atom_site_label_2
_geom_bond_site_symmetry_2
_geom_bond_distance
_geom_bond_publ_flag
N1 C2 . 1.4931(17) y
N1 C7 3_666 1.4971(17) y
P1 O11 . 1.5731(10) y
P1 O12 . 1.5132(10) y
P1 O13 . 1.5045(10) y
P1 C11 . 1.8076(15) y
N4 C3 . 1.5036(19) y
N4 C5 . 1.4927(18) y
P2 O21 . 1.5702(10) y
P2 O22 . 1.5156(10) y
P2 O23 . 1.5017(10) y
P2 C21 . 1.8071(15) y
N1 H1A . 0.92 no
N1 H1B . 0.92 no
C2 C3 . 1.5176(19) no
C2 H2A . 0.99 no
C2 H2B . 0.99 no
C3 H3A . 0.99 no
C3 H3B . 0.99 no
N4 H4A . 0.92 no
N4 H4B . 0.92 no
C5 C6 . 1.525(2) no
C5 H5A . 0.99 no
C5 H5B . 0.99 no
C6 C7 . 1.530(2) no
C6 H6A . 0.99 no
C6 H6B . 0.99 no
C7 H7A . 0.99 no
C7 H7B . 0.99 no
O11 H11 . 0.84 no
C11 C12 . 1.391(2) no
C11 C16 . 1.400(2) no
C12 C13 . 1.393(2) no
C12 H12 . 0.95 no
C13 C14 . 1.384(3) no
C13 H13 . 0.95 no
C14 C15 . 1.384(3) no
C14 H14 . 0.95 no
C15 C16 . 1.392(2) no
C15 H15 . 0.95 no
C16 H16 . 0.95 no
O21 H21 . 0.84 no
C21 C26 . 1.394(2) no
C21 C22 . 1.399(2) no
C22 C23 . 1.386(2) no
C22 H22 . 0.95 no
C23 C24 . 1.380(3) no
C23 H23 . 0.95 no
C24 C25 . 1.378(3) no
C24 H24 . 0.95 no
C25 C26 . 1.394(3) no
C25 H25 . 0.95 no
C26 H26 . 0.95 no
O3 H31 . 0.88(2) no
O3 H32 . 0.90(2) no

loop_
_geom_hbond_atom_site_label_D
_geom_hbond_atom_site_label_H
_geom_hbond_atom_site_label_A
_geom_hbond_site_symmetry_A
_geom_hbond_distance_DH
_geom_hbond_distance_HA
_geom_hbond_distance_DA
_geom_hbond_angle_DHA
_geom_hbond_publ_flag
N1 H1A O12 . 0.92 1.81 2.7240(15) 169 y
N1 H1B O13 3_676 0.92 1.77 2.6756(15) 166 y
N4 H4A O12 . 0.92 1.98 2.8168(16) 151 y
N4 H4B O22 4_575 0.92 1.90 2.7806(16) 160 y
O11 H11 O23 . 0.84 1.75 2.5555(15) 160 y
O21 H21 O22 2_656 0.84 1.74 2.5482(14) 161 y
O3 H31 O13 . 0.88(2) 1.93(2) 2.8025(16) 176(2) y
O3 H32 O23 3_676 0.90(2) 2.15(3) 3.0438(16) 171(2) y

loop_
_geom_torsion_atom_site_label_1
_geom_torsion_atom_site_label_2
_geom_torsion_atom_site_label_3
_geom_torsion_atom_site_label_4
_geom_torsion_site_symmetry_1
_geom_torsion_site_symmetry_3
_geom_torsion_site_symmetry_4
_geom_torsion
_geom_torsion_publ_flag
C7 N1 C2 C3 3_666 . . 177.99(12) y
N1 C2 C3 N4 . . . -66.63(16) y
C2 C3 N4 C5 . . . -59.50(15) y
C3 N4 C5 C6 . . . 173.38(11) y
N4 C5 C6 C7 . . . -170.20(11) y
C5 C6 C7 N1 . . 3_666 56.80(16) y
C6 C7 N1 C2 . 3_666 3_666 61.48(15) y
O13 P1 C11 C12 . . . -144.81(12) no
O12 P1 C11 C12 . . . 89.24(13) no
O11 P1 C11 C12 . . . -30.32(13) no
O13 P1 C11 C16 . . . 37.88(13) no
O12 P1 C11 C16 . . . -88.08(13) no
O11 P1 C11 C16 . . . 152.36(12) no
C16 C11 C12 C13 . . . -0.2(2) no
P1 C11 C12 C13 . . . -177.54(12) no
C11 C12 C13 C14 . . . 0.0(3) no
C12 C13 C14 C15 . . . 0.6(3) no
C13 C14 C15 C16 . . . -0.9(3) no
C14 C15 C16 C11 . . . 0.7(2) no
C12 C11 C16 C15 . . . -0.1(2) no
P1 C11 C16 C15 . . . 177.25(12) no
O23 P2 C21 C26 . . . -116.25(13) no
O22 P2 C21 C26 . . . 10.72(14) no
O21 P2 C21 C26 . . . 125.76(13) no
O23 P2 C21 C22 . . . 62.34(13) no
O22 P2 C21 C22 . . . -170.70(11) no
O21 P2 C21 C22 . . . -55.66(13) no
C26 C21 C22 C23 . . . -0.4(2) no
P2 C21 C22 C23 . . . -179.03(13) no
C21 C22 C23 C24 . . . 0.4(3) no
C22 C23 C24 C25 . . . -0.1(3) no
C23 C24 C25 C26 . . . -0.1(3) no
C24 C25 C26 C21 . . . 0.1(3) no
C22 C21 C26 C25 . . . 0.1(2) no
P2 C21 C26 C25 . . . 178.73(14) no
